data_7707008
loop_
_publ_author_name
'Qin, Chun-Yan'
'Zhao, Sheng-Ze'
'Wu, Hua-Yu'
'Li, Yong-Hua'
'Wang, Zi-Kun'
'Wang, Zheng'
'Wang, Shi'

_publ_section_title
;
 The dynamic interplay between intramolecular and intermolecular
 interactions in mononuclear manganese(III) SCO complexes.
;
_journal_issue 17
_journal_name_full 'Dalton transactions (Cambridge, England : 2003)'
_journal_page_first 5899
_journal_page_last 5910
_journal_paper_doi 10.1039/d0dt04109b
_journal_volume 50
_journal_year 2021
_chemical_formula_moiety 'C22 H26 F2 Mn N4 O2, 0.71(Br), 0.29(Cl)'
_chemical_formula_sum 'C22 H26 Br0.71 Cl0.29 F2 Mn N4 O2'
_chemical_formula_weight 538.46
_space_group_crystal_system orthorhombic
_space_group_IT_number 56
_space_group_name_Hall '-P 2ab 2ac'
_space_group_name_H-M_alt 'P c c n'
_atom_sites_solution_hydrogens mixed
_atom_sites_solution_primary iterative
_audit_creation_date 2021-03-06
_audit_creation_method
;
Olex2 1.2
(compiled 2018.05.29 svn.r3508 for OlexSys, GUI svn.r5506)
;
_audit_update_record
;
2021-03-22 deposited with the CCDC.	2021-03-25 downloaded from the CCDC.
;
_cell_angle_alpha 90
_cell_angle_beta 90
_cell_angle_gamma 90
_cell_formula_units_Z 4
_cell_length_a 7.6696(13)
_cell_length_b 16.176(3)
_cell_length_c 17.944(3)
_cell_measurement_reflns_used 8598
_cell_measurement_temperature 100(2)
_cell_measurement_theta_max 30.99
_cell_measurement_theta_min 2.52
_cell_volume 2226.2(7)
_computing_cell_refinement SMART
_computing_data_collection 'SMART (Bruker, 2000)'
_computing_data_reduction 'SMART (Bruker, 2000)'
_computing_molecular_graphics 'Olex2 (Dolomanov et al., 2009)'
_computing_publication_material 'Olex2 (Dolomanov et al., 2009)'
_computing_structure_refinement 'ShelXL (Sheldrick, 2015)'
_computing_structure_solution 'Olex2.solve (Bourhis et al., 2015)'
_diffrn_ambient_temperature 100.05
_diffrn_measured_fraction_theta_full 0.999
_diffrn_measured_fraction_theta_max 0.999
_diffrn_measurement_device_type 'CCD area detector'
_diffrn_measurement_method 'phi and omega scans'
_diffrn_radiation_monochromator graphite
_diffrn_radiation_type MoK\a
_diffrn_radiation_wavelength 0.71073
_diffrn_reflns_av_R_equivalents 0.0433
_diffrn_reflns_av_unetI/netI 0.0291
_diffrn_reflns_Laue_measured_fraction_full 0.999
_diffrn_reflns_Laue_measured_fraction_max 0.999
_diffrn_reflns_limit_h_max 9
_diffrn_reflns_limit_h_min -8
_diffrn_reflns_limit_k_max 19
_diffrn_reflns_limit_k_min -19
_diffrn_reflns_limit_l_max 21
_diffrn_reflns_limit_l_min -21
_diffrn_reflns_number 12606
_diffrn_reflns_point_group_measured_fraction_full 0.999
_diffrn_reflns_point_group_measured_fraction_max 0.999
_diffrn_reflns_theta_full 24.999
_diffrn_reflns_theta_max 24.999
_diffrn_reflns_theta_min 2.518
_exptl_absorpt_coefficient_mu 1.948
_exptl_absorpt_correction_T_max 0.839
_exptl_absorpt_correction_T_min 0.807
_exptl_absorpt_correction_type multi-scan
_exptl_absorpt_process_details 'SADABS; Bruker, 2000'
_exptl_crystal_colour black
_exptl_crystal_density_diffrn 1.606
_exptl_crystal_description block
_exptl_crystal_F_000 1099.2
_exptl_crystal_size_max 0.11
_exptl_crystal_size_mid 0.1
_exptl_crystal_size_min 0.09
_refine_diff_density_max 0.257
_refine_diff_density_min -0.428
_refine_diff_density_rms 0.058
_refine_ls_extinction_method none
_refine_ls_goodness_of_fit_ref 1.076
_refine_ls_hydrogen_treatment mixed
_refine_ls_matrix_type full
_refine_ls_number_parameters 151
_refine_ls_number_reflns 1967
_refine_ls_number_restraints 1
_refine_ls_restrained_S_all 1.076
_refine_ls_R_factor_all 0.0362
_refine_ls_R_factor_gt 0.0272
_refine_ls_shift/su_max 0.000
_refine_ls_shift/su_mean 0.000
_refine_ls_structure_factor_coef Fsqd
_refine_ls_weighting_details 'w=1/[\s^2^(Fo^2^)+(0.0280P)^2^+1.7274P] where P=(Fo^2^+2Fc^2^)/3'
_refine_ls_weighting_scheme calc
_refine_ls_wR_factor_gt 0.0660
_refine_ls_wR_factor_ref 0.0701
_reflns_Friedel_coverage 0.000
_reflns_number_gt 1617
_reflns_number_total 1967
_reflns_threshold_expression 'I > 2\s(I)'
_cod_data_source_file d0dt04109b2.cif
_cod_data_source_block Br-100K
_cod_depositor_comments
;
The following automatic conversions were performed:

data item '_exptl_absorpt_correction_type' value 'Multi-scan' was
changed to 'multi-scan' in accordance with the
/home/data/users/saulius/crontab/automatic-downloads/rss-feeds/RSC/lib/dictionaries/cif_core.dic
dictionary named 'cif_core.dic' version 2.4.2 last updated on
2011-04-26.

Automatic conversion script
Id: cif_fix_values 7556 2019-12-06 15:28:31Z antanas 

 Adding full bibliography for 7707004--7707019.cif.
;
_cod_database_code 7707008
_shelx_shelxl_version_number 2014/7
_shelx_space_group_comment
;
The symmetry employed for this shelxl refinement is uniquely defined
by the following loop, which should always be used as a source of
symmetry information in preference to the above space-group names.
They are only intended as comments.
;
_shelx_estimated_absorpt_t_max 0.844
_shelx_estimated_absorpt_t_min 0.814
_olex2_refinement_description
;
1. Fixed Uiso
 At 1.2 times of:
  All C(H) groups, All C(H,H) groups
2. Shared sites
{Br1, Cl1}
3. Restrained distances
 N2-H2A
 0.84 with sigma of 0.02
4. Uiso/Uaniso restraints and constraints
Uanis(Br1) = Uanis(Cl1)
5. Others
 Sof(Cl1)=0.5*(1-FVAR(2))
 Sof(Br1)=0.5*FVAR(2)
6.a Secondary CH2 refined with riding coordinates:
 C8(H8A,H8B), C9(H9A,H9B), C10(H10A,H10B), C11(H11A,H11B)
6.b Aromatic/amide H refined with riding coordinates:
 C2(H2), C3(H3), C5(H5), C7(H7)
;
_olex2_submission_special_instructions 'No special instructions were received'

loop_
_space_group_symop_operation_xyz
'x, y, z'
'-x+1/2, -y+1/2, z'
'x+1/2, -y, -z+1/2'
'-x, y+1/2, -z+1/2'
'-x, -y, -z'
'x-1/2, y-1/2, -z'
'-x-1/2, y, z-1/2'
'x, -y-1/2, z-1/2'

loop_
_atom_site_label
_atom_site_type_symbol
_atom_site_fract_x
_atom_site_fract_y
_atom_site_fract_z
_atom_site_U_iso_or_equiv
_atom_site_adp_type
_atom_site_occupancy
_atom_site_site_symmetry_order
_atom_site_calc_flag
_atom_site_refinement_flags_posn
_atom_site_refinement_flags_adp
_atom_site_refinement_flags_occupancy
_atom_site_disorder_assembly
_atom_site_disorder_group
O1 O 0.1421(2) 0.14571(9) 0.47226(8) 0.0195(4) Uani 1 1 d . . . . .
C1 C 0.0832(3) 0.10554(13) 0.41282(11) 0.0174(5) Uani 1 1 d . . . . .
Mn1 Mn 0.2500 0.2500 0.46957(2) 0.01531(15) Uani 1 2 d S T P . .
C2 C 0.0871(3) 0.01885(14) 0.41255(12) 0.0214(5) Uani 1 1 d . . . . .
H2 H 0.1313 -0.0096 0.4548 0.026 Uiso 1 1 calc R . . . .
C3 C 0.0281(3) -0.02591(15) 0.35214(13) 0.0245(5) Uani 1 1 d . . . . .
H3 H 0.0357 -0.0845 0.3516 0.029 Uiso 1 1 calc R . . . .
C4 C -0.0421(3) 0.01630(15) 0.29252(13) 0.0261(6) Uani 1 1 d . . . . .
F1 F -0.1033(2) -0.02863(10) 0.23374(8) 0.0416(4) Uani 1 1 d . . . . .
C5 C -0.0520(3) 0.10016(15) 0.28980(12) 0.0244(5) Uani 1 1 d . . . . .
H5 H -0.1031 0.1270 0.2481 0.029 Uiso 1 1 calc R . . . .
C6 C 0.0149(3) 0.14656(14) 0.34979(11) 0.0183(5) Uani 1 1 d . . . . .
C7 C -0.0062(3) 0.23518(14) 0.35010(11) 0.0205(5) Uani 1 1 d . . . . .
H7 H -0.0817 0.2586 0.3139 0.025 Uiso 1 1 calc R . . . .
N1 N 0.0696(2) 0.28487(11) 0.39578(10) 0.0186(4) Uani 1 1 d . . . . .
C8 C -0.0013(3) 0.36936(14) 0.40053(13) 0.0229(5) Uani 1 1 d . . . . .
H8A H -0.0817 0.3795 0.3583 0.027 Uiso 1 1 calc R . . . .
H8B H 0.0948 0.4101 0.3976 0.027 Uiso 1 1 calc R . . . .
C9 C -0.0989(3) 0.37963(15) 0.47418(13) 0.0285(6) Uani 1 1 d . . . . .
H9A H -0.1611 0.4332 0.4734 0.034 Uiso 1 1 calc R . . . .
H9B H -0.1878 0.3355 0.4780 0.034 Uiso 1 1 calc R . . . .
C10 C 0.0154(3) 0.37662(14) 0.54323(13) 0.0276(6) Uani 1 1 d . . . . .
H10A H 0.1091 0.4184 0.5386 0.033 Uiso 1 1 calc R . . . .
H10B H -0.0556 0.3908 0.5875 0.033 Uiso 1 1 calc R . . . .
N2 N 0.0946(3) 0.29401(12) 0.55408(10) 0.0210(4) Uani 1 1 d D . . . .
C11 C 0.2012(3) 0.29040(16) 0.62286(13) 0.0270(6) Uani 1 1 d . . . . .
H11A H 0.1251 0.2940 0.6673 0.032 Uiso 1 1 calc R . . . .
H11B H 0.2842 0.3372 0.6241 0.032 Uiso 1 1 calc R . . . .
Br1 Br -0.2500 0.2500 0.65709(2) 0.02011(15) Uani 0.711(3) 2 d S T P A 3
Cl1 Cl -0.2500 0.2500 0.65709(2) 0.02011(15) Uani 0.289(3) 2 d S T P A 4
H2A H 0.010(3) 0.2617(13) 0.5596(13) 0.020(7) Uiso 1 1 d D . . . .

loop_
_atom_site_aniso_label
_atom_site_aniso_U_11
_atom_site_aniso_U_22
_atom_site_aniso_U_33
_atom_site_aniso_U_23
_atom_site_aniso_U_13
_atom_site_aniso_U_12
O1 0.0241(9) 0.0179(8) 0.0164(7) 0.0008(6) -0.0035(7) -0.0032(7)
C1 0.0149(11) 0.0224(12) 0.0149(10) -0.0008(9) 0.0003(9) -0.0031(9)
Mn1 0.0180(3) 0.0142(2) 0.0137(2) 0.000 0.000 -0.00085(19)
C2 0.0197(12) 0.0224(12) 0.0221(11) 0.0021(9) -0.0008(10) -0.0004(10)
C3 0.0191(12) 0.0228(12) 0.0317(12) -0.0067(10) 0.0037(11) -0.0038(10)
C4 0.0220(13) 0.0359(15) 0.0203(11) -0.0130(11) -0.0010(10) -0.0026(11)
F1 0.0470(10) 0.0482(10) 0.0296(8) -0.0213(7) -0.0108(7) 0.0000(8)
C5 0.0212(13) 0.0368(15) 0.0153(10) -0.0018(10) -0.0011(10) 0.0013(10)
C6 0.0150(11) 0.0245(12) 0.0155(10) 0.0000(9) 0.0013(9) 0.0005(9)
C7 0.0165(11) 0.0293(13) 0.0155(10) 0.0067(10) 0.0003(9) 0.0005(9)
N1 0.0176(10) 0.0198(9) 0.0186(9) 0.0048(8) 0.0025(8) 0.0026(8)
C8 0.0218(12) 0.0190(12) 0.0278(12) 0.0071(10) 0.0021(10) 0.0037(9)
C9 0.0283(14) 0.0191(12) 0.0381(14) 0.0059(11) 0.0107(12) 0.0067(10)
C10 0.0355(15) 0.0179(12) 0.0293(12) -0.0025(10) 0.0147(12) -0.0003(10)
N2 0.0218(11) 0.0210(11) 0.0201(10) 0.0002(8) 0.0045(8) -0.0053(9)
C11 0.0260(13) 0.0375(15) 0.0173(11) -0.0064(10) 0.0039(10) -0.0123(11)
Br1 0.0186(2) 0.0237(2) 0.0180(2) 0.000 0.000 -0.00645(16)
Cl1 0.0186(2) 0.0237(2) 0.0180(2) 0.000 0.000 -0.00645(16)

loop_
_atom_type_symbol
_atom_type_description
_atom_type_scat_dispersion_real
_atom_type_scat_dispersion_imag
_atom_type_scat_source
C C 0.0033 0.0016 'International Tables Vol C Tables 4.2.6.8 and 6.1.1.4'
H H 0.0000 0.0000 'International Tables Vol C Tables 4.2.6.8 and 6.1.1.4'
N N 0.0061 0.0033 'International Tables Vol C Tables 4.2.6.8 and 6.1.1.4'
O O 0.0106 0.0060 'International Tables Vol C Tables 4.2.6.8 and 6.1.1.4'
F F 0.0171 0.0103 'International Tables Vol C Tables 4.2.6.8 and 6.1.1.4'
Mn Mn 0.3368 0.7283 'International Tables Vol C Tables 4.2.6.8 and 6.1.1.4'
Br Br -0.2901 2.4595 'International Tables Vol C Tables 4.2.6.8 and 6.1.1.4'
Cl Cl 0.1484 0.1585 'International Tables Vol C Tables 4.2.6.8 and 6.1.1.4'

loop_
_geom_angle_atom_site_label_1
_geom_angle_atom_site_label_2
_geom_angle_atom_site_label_3
_geom_angle
_geom_angle_site_symmetry_1
_geom_angle_site_symmetry_3
_geom_angle_publ_flag
C1 O1 Mn1 124.64(13) . . ?
O1 C1 C2 119.00(19) . . ?
O1 C1 C6 122.65(19) . . ?
C2 C1 C6 118.3(2) . . ?
O1 Mn1 O1 177.06(9) . 2 ?
O1 Mn1 N1 88.03(7) 2 2 ?
O1 Mn1 N1 88.03(7) . . ?
O1 Mn1 N1 93.92(7) . 2 ?
O1 Mn1 N1 93.92(7) 2 . ?
O1 Mn1 N2 85.72(7) . 2 ?
O1 Mn1 N2 85.72(7) 2 . ?
O1 Mn1 N2 92.11(7) . . ?
O1 Mn1 N2 92.11(7) 2 2 ?
N1 Mn1 N1 96.90(10) 2 . ?
N1 Mn1 N2 171.41(8) . 2 ?
N1 Mn1 N2 171.41(8) 2 . ?
N1 Mn1 N2 89.41(8) 2 2 ?
N1 Mn1 N2 89.41(8) . . ?
N2 Mn1 N2 84.95(11) 2 . ?
C1 C2 H2 119.3 . . ?
C3 C2 C1 121.4(2) . . ?
C3 C2 H2 119.3 . . ?
C2 C3 H3 120.7 . . ?
C4 C3 C2 118.5(2) . . ?
C4 C3 H3 120.7 . . ?
F1 C4 C3 118.1(2) . . ?
C5 C4 C3 122.9(2) . . ?
C5 C4 F1 119.0(2) . . ?
C4 C5 H5 120.5 . . ?
C4 C5 C6 118.9(2) . . ?
C6 C5 H5 120.5 . . ?
C1 C6 C7 120.36(19) . . ?
C5 C6 C1 119.8(2) . . ?
C5 C6 C7 119.4(2) . . ?
C6 C7 H7 117.5 . . ?
N1 C7 C6 124.9(2) . . ?
N1 C7 H7 117.5 . . ?
C7 N1 Mn1 123.99(15) . . ?
C7 N1 C8 116.70(19) . . ?
C8 N1 Mn1 118.66(14) . . ?
N1 C8 H8A 109.8 . . ?
N1 C8 H8B 109.8 . . ?
N1 C8 C9 109.38(18) . . ?
H8A C8 H8B 108.2 . . ?
C9 C8 H8A 109.8 . . ?
C9 C8 H8B 109.8 . . ?
C8 C9 H9A 108.6 . . ?
C8 C9 H9B 108.6 . . ?
H9A C9 H9B 107.5 . . ?
C10 C9 C8 114.8(2) . . ?
C10 C9 H9A 108.6 . . ?
C10 C9 H9B 108.6 . . ?
C9 C10 H10A 109.2 . . ?
C9 C10 H10B 109.2 . . ?
H10A C10 H10B 107.9 . . ?
N2 C10 C9 111.91(19) . . ?
N2 C10 H10A 109.2 . . ?
N2 C10 H10B 109.2 . . ?
Mn1 N2 H2A 108.7(17) . . ?
C10 N2 Mn1 116.96(14) . . ?
C10 N2 C11 111.81(19) . . ?
C10 N2 H2A 105.0(17) . . ?
C11 N2 Mn1 106.32(15) . . ?
C11 N2 H2A 107.7(17) . . ?
N2 C11 C11 107.97(16) . 2 ?
N2 C11 H11A 110.1 . . ?
N2 C11 H11B 110.1 . . ?
C11 C11 H11A 110.1 2 . ?
C11 C11 H11B 110.1 2 . ?
H11A C11 H11B 108.4 . . ?

loop_
_geom_bond_atom_site_label_1
_geom_bond_atom_site_label_2
_geom_bond_distance
_geom_bond_site_symmetry_2
_geom_bond_publ_flag
O1 C1 1.328(2) . ?
O1 Mn1 1.8795(15) . ?
C1 C2 1.403(3) . ?
C1 C6 1.412(3) . ?
Mn1 O1 1.8795(15) 2 ?
Mn1 N1 1.9963(18) . ?
Mn1 N1 1.9963(18) 2 ?
Mn1 N2 2.056(2) 2 ?
Mn1 N2 2.056(2) . ?
C2 H2 0.9500 . ?
C2 C3 1.380(3) . ?
C3 H3 0.9500 . ?
C3 C4 1.379(3) . ?
C4 F1 1.364(3) . ?
C4 C5 1.359(3) . ?
C5 H5 0.9500 . ?
C5 C6 1.409(3) . ?
C6 C7 1.443(3) . ?
C7 H7 0.9500 . ?
C7 N1 1.287(3) . ?
N1 C8 1.473(3) . ?
C8 H8A 0.9900 . ?
C8 H8B 0.9900 . ?
C8 C9 1.528(3) . ?
C9 H9A 0.9900 . ?
C9 H9B 0.9900 . ?
C9 C10 1.518(4) . ?
C10 H10A 0.9900 . ?
C10 H10B 0.9900 . ?
C10 N2 1.481(3) . ?
N2 C11 1.481(3) . ?
N2 H2A 0.840(16) . ?
C11 C11 1.506(5) 2 ?
C11 H11A 0.9900 . ?
C11 H11B 0.9900 . ?
